data_2211510
loop_
_publ_author_name
'Deng, Zhao-Peng'
'Gao, Shan'
'Ng, Seik Weng'

_publ_section_title
;Aquabis(benzimidazole-\k<i>N</i>)bis(4-formylbenzoato)-\k<i>O</i>;\k^2^<i>O</i>,<i>O</i>'-cadmium(II)
 tetrahydrate
;
_journal_coeditor_code LH2238
_journal_issue 12
_journal_name_full 'Acta Crystallographica Section E'
_journal_page_first m3251
_journal_page_last m3253
_journal_paper_doi 10.1107/S1600536806046253
_journal_volume 62
_journal_year 2006
_chemical_formula_iupac '[Cd (C8 H5 O3)2 (C7 H6 N2)2 (H2 O)], 4H2 OO'
_chemical_formula_moiety 'C30 H24 Cd N4 O7, 4H2 O'
_chemical_formula_sum 'C30 H32 Cd N4 O11'
_chemical_formula_weight 737.00
_chemical_name_systematic
;
Aqua(benzimidazole-\kN)bis(4-formylbenzoato)-\kO;\k^2^O,O'-cadmium(II)
tetrahydrate
;
_space_group_IT_number 2
_symmetry_cell_setting triclinic
_symmetry_space_group_name_Hall '-P 1'
_symmetry_space_group_name_H-M 'P -1'
_atom_sites_solution_hydrogens geom
_atom_sites_solution_primary direct
_atom_sites_solution_secondary difmap
_audit_creation_method SHELXL-97
_cell_angle_alpha 73.024(3)
_cell_angle_beta 69.403(3)
_cell_angle_gamma 70.883(3)
_cell_formula_units_Z 2
_cell_length_a 11.294(2)
_cell_length_b 12.656(2)
_cell_length_c 12.936(3)
_cell_measurement_reflns_used 4199
_cell_measurement_temperature 293(2)
_cell_measurement_theta_max 27.5
_cell_measurement_theta_min 3.3
_cell_volume 1602.4(5)
_computing_cell_refinement RAPID-AUTO
_computing_data_collection 'RAPID-AUTO (Rigaku, 1998)'
_computing_data_reduction 'CrystalStructure (Rigaku/MSC, 2002)'
_computing_molecular_graphics 'X-SEED (Barbour, 2001)'
_computing_publication_material 'publCIF (Westrip, 2006)'
_computing_structure_refinement 'SHELXL97 (Sheldrick, 1997)'
_computing_structure_solution 'SHELXS97 (Sheldrick, 1997)'
_diffrn_ambient_temperature 295(2)
_diffrn_measured_fraction_theta_full 0.98
_diffrn_measured_fraction_theta_max 0.98
_diffrn_measurement_device_type 'Rigaku R-AXIS RAPID IP'
_diffrn_measurement_method \w
_diffrn_radiation_monochromator graphite
_diffrn_radiation_source 'fine-focus sealed tube'
_diffrn_radiation_type MoK\a
_diffrn_radiation_wavelength 0.71073
_diffrn_reflns_av_R_equivalents 0.0349
_diffrn_reflns_av_sigmaI/netI 0.0466
_diffrn_reflns_limit_h_max 14
_diffrn_reflns_limit_h_min -14
_diffrn_reflns_limit_k_max 16
_diffrn_reflns_limit_k_min -16
_diffrn_reflns_limit_l_max 16
_diffrn_reflns_limit_l_min -16
_diffrn_reflns_number 15576
_diffrn_reflns_theta_full 27.5
_diffrn_reflns_theta_max 27.5
_diffrn_reflns_theta_min 3.3
_diffrn_standards_decay_% 0
_diffrn_standards_interval_count 0
_diffrn_standards_interval_time 0
_diffrn_standards_number 0
_exptl_absorpt_coefficient_mu 0.747
_exptl_absorpt_correction_T_max 0.871
_exptl_absorpt_correction_T_min 0.459
_exptl_absorpt_correction_type multi-scan
_exptl_absorpt_process_details '(ABSCOR; Higashi, 1995)'
_exptl_crystal_colour Colorless
_exptl_crystal_density_diffrn 1.528
_exptl_crystal_density_method 'not measured'
_exptl_crystal_description Prism
_exptl_crystal_F_000 752
_exptl_crystal_size_max 0.38
_exptl_crystal_size_mid 0.28
_exptl_crystal_size_min 0.19
_refine_diff_density_max 0.86
_refine_diff_density_min -0.78
_refine_ls_extinction_method none
_refine_ls_goodness_of_fit_ref 1.07
_refine_ls_hydrogen_treatment constr
_refine_ls_matrix_type full
_refine_ls_number_parameters 415
_refine_ls_number_reflns 7219
_refine_ls_number_restraints 0
_refine_ls_restrained_S_all 1.07
_refine_ls_R_factor_all 0.0632
_refine_ls_R_factor_gt 0.048
_refine_ls_shift/su_max 0.001
_refine_ls_shift/su_mean 0.000
_refine_ls_structure_factor_coef Fsqd
_refine_ls_weighting_details 'calc w=1/[\s^2^(Fo^2^)+(0.1099P)^2^+0.2597P] where P=(Fo^2^+2Fc^2^)/3'
_refine_ls_weighting_scheme calc
_refine_ls_wR_factor_gt 0.152
_refine_ls_wR_factor_ref 0.171
_reflns_number_gt 5767
_reflns_number_total 7219
_reflns_threshold_expression I>2\s(I)
_cod_data_source_file lh2238.cif
_cod_data_source_block I
_cod_depositor_comments
;
The following automatic conversions were performed:
'_symmetry_cell_setting' value 'Triclinic' changed to 'triclinic'
according to '/home/saulius/struct/CIF-dictionaries/cif_core.dic'
dictionary named 'cif_core.dic' version 2.4.1 from 2010-06-29.

Automatic conversion script
Id: cif_fix_enum 1527 2010-12-29 10:47:43Z saulius 

The following automatic conversions were performed:

'_symmetry_cell_setting' value 'Triclinic' changed to 'triclinic'
according to /home/saulius/struct/CIF-dictionaries/cif_core.dic
dictionary named 'cif_core.dic' version 2.4.1 from 2010-06-29.

Automatic conversion script
Id: cif_fix_values 1715 2011-07-08 13:25:40Z adriana 
;
_cod_database_code 2211510
_cod_database_fobs_code 2211510

loop_
_symmetry_equiv_pos_as_xyz
'x, y, z'
'-x, -y, -z'

loop_
_atom_site_type_symbol
_atom_site_label
_atom_site_fract_x
_atom_site_fract_y
_atom_site_fract_z
_atom_site_U_iso_or_equiv
_atom_site_adp_type
_atom_site_calc_flag
_atom_site_refinement_flags
_atom_site_occupancy
Cd Cd1 0.65383(3) 0.66426(2) 0.42960(2) 0.03970(13) Uani d . 1
O O1 0.8588(3) 0.7435(3) 0.3591(3) 0.0498(7) Uani d . 1
O O2 0.7600(3) 0.7328(3) 0.2432(3) 0.0507(8) Uani d . 1
O O3 1.3165(5) 0.9626(5) -0.1295(5) 0.1030(18) Uani d . 1
O O4 0.5538(3) 0.5942(3) 0.6103(3) 0.0474(7) Uani d . 1
O O5 0.6127(3) 0.7342(3) 0.6333(3) 0.0503(8) Uani d . 1
O O6 0.2582(4) 0.6044(4) 1.2127(3) 0.0680(10) Uani d . 1
O O1w 0.5222(4) 0.5989(3) 0.3730(4) 0.0656(10) Uani d . 1
H H1w1 0.5116 0.5331 0.3790 0.079 Uiso d . 1
H H1w2 0.4641 0.6494 0.3450 0.079 Uiso d . 1
O O2w 0.3763(5) 0.7528(5) 0.2414(5) 0.0895(15) Uani d . 1
H H2w1 0.3434 0.7445 0.1948 0.107 Uiso d . 1
H H2w2 0.3388 0.8195 0.2566 0.107 Uiso d . 1
O O3w 0.2231(6) 0.9684(6) 0.2692(5) 0.1092(19) Uani d . 1
H H3w1 0.2823 0.9976 0.2175 0.131 Uiso d . 1
H H3w2 0.2167 0.9816 0.3319 0.131 Uiso d . 1
O O4w 0.4000(7) 1.0821(6) 0.1174(7) 0.130(2) Uani d . 1
H H4w1 0.3678 1.1092 0.0608 0.156 Uiso d . 1
H H4w2 0.4483 1.0147 0.1108 0.156 Uiso d . 1
O O5w 0.3832(8) 1.2147(11) -0.0876(6) 0.195(5) Uani d . 1
H H5w1 0.3384 1.2702 -0.1248 0.233 Uiso d . 1
H H5w2 0.4420 1.1735 -0.1330 0.233 Uiso d . 1
N N1 0.8165(4) 0.4945(3) 0.4316(3) 0.0446(8) Uani d . 1
N N2 0.9802(4) 0.3668(3) 0.4911(4) 0.0519(9) Uani d . 1
H H2n 1.0253 0.3259 0.5358 0.062 Uiso calc R 1
N N3 0.5003(4) 0.8371(3) 0.4234(3) 0.0416(8) Uani d . 1
N N4 0.4254(4) 1.0246(3) 0.4052(3) 0.0474(9) Uani d . 1
H H4n 0.4245 1.0950 0.3834 0.057 Uiso calc R 1
C C1 0.8519(4) 0.7550(3) 0.2615(4) 0.0404(9) Uani d . 1
C C2 0.9545(4) 0.7967(3) 0.1599(4) 0.0403(9) Uani d . 1
C C3 1.0409(5) 0.8460(4) 0.1721(4) 0.0493(10) Uani d . 1
H H3 1.0372 0.8514 0.2434 0.059 Uiso calc R 1
C C4 1.1328(5) 0.8871(4) 0.0777(5) 0.0548(12) Uani d . 1
H H4 1.1898 0.9212 0.0857 0.066 Uiso calc R 1
C C5 1.1396(5) 0.8776(4) -0.0270(5) 0.0547(12) Uani d . 1
C C6 1.0549(5) 0.8273(5) -0.0401(4) 0.0595(13) Uani d . 1
H H6 1.0607 0.8201 -0.1113 0.071 Uiso calc R 1
C C7 0.9620(5) 0.7881(4) 0.0533(4) 0.0514(11) Uani d . 1
H H7 0.9040 0.7557 0.0446 0.062 Uiso calc R 1
C C8 1.2390(6) 0.9216(5) -0.1300(6) 0.0737(17) Uani d . 1
H H8 1.2380 0.9152 -0.1995 0.088 Uiso calc R 1
C C9 0.5527(4) 0.6576(3) 0.6710(4) 0.0375(8) Uani d . 1
C C10 0.4739(4) 0.6380(3) 0.7923(3) 0.0388(8) Uani d . 1
C C11 0.3838(5) 0.5721(5) 0.8286(4) 0.0551(12) Uani d . 1
H H11 0.3716 0.5410 0.7774 0.066 Uiso calc R 1
C C12 0.3123(5) 0.5529(5) 0.9410(4) 0.0572(12) Uani d . 1
H H12 0.2511 0.5101 0.9644 0.069 Uiso calc R 1
C C13 0.3308(5) 0.5964(4) 1.0183(4) 0.0458(10) Uani d . 1
C C14 0.4216(5) 0.6624(4) 0.9816(4) 0.0509(11) Uani d . 1
H H14 0.4349 0.6922 1.0331 0.061 Uiso calc R 1
C C15 0.4913(5) 0.6835(4) 0.8697(4) 0.0463(10) Uani d . 1
H H15 0.5504 0.7284 0.8460 0.056 Uiso calc R 1
C C16 0.2534(5) 0.5728(5) 1.1358(4) 0.0564(12) Uani d . 1
H H16 0.1946 0.5290 1.1526 0.068 Uiso calc R 1
C C17 0.9068(4) 0.4461(4) 0.3419(4) 0.0406(9) Uani d . 1
C C18 0.9032(5) 0.4652(4) 0.2311(4) 0.0460(10) Uani d . 1
H H18 0.8348 0.5181 0.2057 0.055 Uiso calc R 1
C C19 1.0079(5) 0.4004(5) 0.1605(4) 0.0545(11) Uani d . 1
H H19 1.0087 0.4106 0.0862 0.065 Uiso calc R 1
C C20 1.1099(5) 0.3224(5) 0.1966(5) 0.0599(13) Uani d . 1
H H20 1.1772 0.2814 0.1460 0.072 Uiso calc R 1
C C21 1.1155(5) 0.3029(4) 0.3057(5) 0.0556(12) Uani d . 1
H H21 1.1850 0.2505 0.3299 0.067 Uiso calc R 1
C C22 1.0103(5) 0.3666(4) 0.3780(4) 0.0443(9) Uani d . 1
C C23 0.8653(5) 0.4447(4) 0.5166(4) 0.0506(11) Uani d . 1
H H23 0.8244 0.4614 0.5882 0.061 Uiso calc R 1
C C24 0.3697(4) 0.8612(4) 0.4890(4) 0.0390(9) Uani d . 1
C C25 0.2901(5) 0.7895(4) 0.5555(4) 0.0503(11) Uani d . 1
H H25 0.3208 0.7108 0.5621 0.060 Uiso calc R 1
C C26 0.1642(5) 0.8379(5) 0.6116(5) 0.0623(14) Uani d . 1
H H26 0.1092 0.7911 0.6574 0.075 Uiso calc R 1
C C27 0.1169(5) 0.9571(5) 0.6010(6) 0.0670(15) Uani d . 1
H H27 0.0306 0.9877 0.6386 0.080 Uiso calc R 1
C C28 0.1955(5) 1.0288(4) 0.5365(5) 0.0588(13) Uani d . 1
H H28 0.1653 1.1074 0.5312 0.071 Uiso calc R 1
C C29 0.3227(4) 0.9791(3) 0.4792(4) 0.0413(9) Uani d . 1
C C30 0.5257(5) 0.9373(4) 0.3748(4) 0.0472(10) Uani d . 1
H H30 0.6056 0.9463 0.3242 0.057 Uiso calc R 1

loop_
_atom_site_aniso_label
_atom_site_aniso_U_11
_atom_site_aniso_U_22
_atom_site_aniso_U_33
_atom_site_aniso_U_12
_atom_site_aniso_U_13
_atom_site_aniso_U_23
Cd1 0.0415(2) 0.03776(19) 0.03156(19) -0.01075(13) -0.00050(12) -0.00613(12)
O1 0.060(2) 0.0513(17) 0.0343(17) -0.0170(16) -0.0069(14) -0.0078(13)
O2 0.0462(17) 0.0580(19) 0.0396(18) -0.0199(15) -0.0051(14) 0.0013(14)
O3 0.079(3) 0.101(4) 0.096(4) -0.042(3) 0.003(3) 0.015(3)
O4 0.065(2) 0.0426(15) 0.0295(15) -0.0195(15) 0.0003(14) -0.0088(12)
O5 0.0547(19) 0.0501(18) 0.0449(18) -0.0238(16) -0.0071(15) -0.0043(14)
O6 0.079(3) 0.079(3) 0.038(2) -0.018(2) -0.0044(18) -0.0193(18)
O1w 0.084(3) 0.0485(19) 0.082(3) -0.0243(19) -0.038(2) -0.0119(18)
O2w 0.099(4) 0.097(3) 0.094(4) -0.028(3) -0.050(3) -0.018(3)
O3w 0.099(4) 0.147(5) 0.102(4) -0.026(4) -0.035(3) -0.053(4)
O4w 0.114(5) 0.134(5) 0.134(6) -0.015(4) -0.041(4) -0.024(5)
O5w 0.155(7) 0.370(14) 0.090(5) -0.150(9) -0.060(5) 0.036(7)
N1 0.049(2) 0.0395(18) 0.0351(19) -0.0071(16) -0.0048(16) -0.0065(15)
N2 0.061(2) 0.047(2) 0.049(2) -0.0102(19) -0.025(2) -0.0039(17)
N3 0.0431(19) 0.0352(16) 0.040(2) -0.0111(15) -0.0036(15) -0.0062(14)
N4 0.062(2) 0.0333(17) 0.046(2) -0.0169(17) -0.0151(18) -0.0029(15)
C1 0.038(2) 0.0343(19) 0.037(2) -0.0078(17) 0.0003(17) -0.0061(16)
C2 0.040(2) 0.038(2) 0.034(2) -0.0095(17) -0.0021(17) -0.0049(16)
C3 0.049(2) 0.050(2) 0.045(3) -0.014(2) -0.011(2) -0.005(2)
C4 0.044(2) 0.047(2) 0.063(3) -0.014(2) -0.011(2) 0.002(2)
C5 0.044(2) 0.047(2) 0.052(3) -0.008(2) 0.000(2) 0.000(2)
C6 0.060(3) 0.066(3) 0.036(3) -0.010(3) 0.001(2) -0.010(2)
C7 0.054(3) 0.061(3) 0.038(2) -0.025(2) -0.002(2) -0.011(2)
C8 0.055(3) 0.070(4) 0.067(4) -0.019(3) 0.001(3) 0.007(3)
C9 0.036(2) 0.0349(19) 0.034(2) -0.0073(16) -0.0055(16) -0.0032(15)
C10 0.043(2) 0.0372(19) 0.031(2) -0.0087(17) -0.0060(17) -0.0069(16)
C11 0.063(3) 0.072(3) 0.039(2) -0.034(3) -0.002(2) -0.019(2)
C12 0.064(3) 0.066(3) 0.044(3) -0.035(3) 0.001(2) -0.013(2)
C13 0.047(2) 0.042(2) 0.037(2) -0.0051(19) -0.0025(19) -0.0094(18)
C14 0.058(3) 0.058(3) 0.040(3) -0.012(2) -0.010(2) -0.022(2)
C15 0.055(3) 0.047(2) 0.040(2) -0.019(2) -0.009(2) -0.0125(19)
C16 0.062(3) 0.059(3) 0.039(3) -0.017(2) 0.001(2) -0.013(2)
C17 0.043(2) 0.038(2) 0.037(2) -0.0123(18) -0.0063(17) -0.0052(16)
C18 0.055(3) 0.044(2) 0.040(2) -0.013(2) -0.015(2) -0.0076(18)
C19 0.064(3) 0.060(3) 0.040(3) -0.019(2) -0.007(2) -0.015(2)
C20 0.050(3) 0.059(3) 0.058(3) -0.011(2) 0.006(2) -0.025(2)
C21 0.044(2) 0.053(3) 0.061(3) -0.005(2) -0.010(2) -0.013(2)
C22 0.047(2) 0.042(2) 0.043(2) -0.0151(19) -0.0102(19) -0.0063(18)
C23 0.066(3) 0.045(2) 0.037(2) -0.014(2) -0.013(2) -0.0049(19)
C24 0.039(2) 0.039(2) 0.039(2) -0.0095(17) -0.0075(17) -0.0130(17)
C25 0.049(2) 0.044(2) 0.056(3) -0.019(2) -0.002(2) -0.014(2)
C26 0.051(3) 0.066(3) 0.068(4) -0.025(2) 0.004(3) -0.024(3)
C27 0.043(3) 0.077(4) 0.076(4) -0.007(3) -0.002(3) -0.035(3)
C28 0.056(3) 0.047(3) 0.069(4) 0.004(2) -0.016(3) -0.026(2)
C29 0.048(2) 0.036(2) 0.042(2) -0.0078(18) -0.0156(19) -0.0111(17)
C30 0.050(2) 0.048(2) 0.039(2) -0.019(2) -0.0055(19) -0.0038(19)

loop_
_atom_type_symbol
_atom_type_description
_atom_type_scat_dispersion_real
_atom_type_scat_dispersion_imag
_atom_type_scat_source
C C 0.0033 0.0016 'International Tables Vol C Tables 4.2.6.8 and 6.1.1.4'
H H 0.0000 0.0000 'International Tables Vol C Tables 4.2.6.8 and 6.1.1.4'
N N 0.0061 0.0033 'International Tables Vol C Tables 4.2.6.8 and 6.1.1.4'
O O 0.0106 0.0060 'International Tables Vol C Tables 4.2.6.8 and 6.1.1.4'
Cd Cd -0.8075 1.2024 'International Tables Vol C Tables 4.2.6.8 and 6.1.1.4'

loop_
_geom_angle_atom_site_label_1
_geom_angle_atom_site_label_2
_geom_angle_atom_site_label_3
_geom_angle
_geom_angle_publ_flag
O1 Cd1 O2 53.30(10) yes
O1 Cd1 O4 126.60(10) yes
O1 Cd1 O1w 143.80(10) yes
O1 Cd1 N1 79.80(10) yes
O1 Cd1 N3 97.50(10) yes
O2 Cd1 O4 178.80(10) yes
O2 Cd1 O1w 91.40(10) yes
O2 Cd1 N1 90.80(10) yes
O2 Cd1 N3 87.30(10) yes
O4 Cd1 O1w 88.60(10) yes
O4 Cd1 N1 88.10(10) yes
O4 Cd1 N3 93.90(10) yes
O1w Cd1 N1 94.90(10) yes
O1w Cd1 N3 87.10(10) yes
N1 Cd1 N3 177.30(10) yes
C1 O1 Cd1 86.3(3) ?
C1 O2 Cd1 97.8(3) ?
C9 O4 Cd1 107.6(2) ?
Cd1 O1w H1w1 134.8 ?
Cd1 O1w H1w2 116.8 ?
H1w1 O1w H1w2 108.0 ?
H2w1 O2w H2w2 108.2 ?
H3w1 O3w H3w2 109.2 ?
H4w1 O4w H4w2 107.4 ?
H5w1 O5w H5w2 108.8 ?
C23 N1 C17 104.8(4) ?
C23 N1 Cd1 122.9(3) ?
C17 N1 Cd1 129.5(3) ?
C23 N2 C22 106.6(4) ?
C23 N2 H2n 126.7 ?
C22 N2 H2n 126.7 ?
C30 N3 C24 105.2(4) ?
C30 N3 Cd1 125.4(3) ?
C24 N3 Cd1 127.9(3) ?
C30 N4 C29 107.2(4) ?
C30 N4 H4n 126.4 ?
C29 N4 H4n 126.4 ?
O1 C1 O2 122.5(4) ?
O1 C1 C2 120.5(4) ?
O2 C1 C2 117.0(4) ?
C7 C2 C3 119.4(4) ?
C7 C2 C1 120.3(4) ?
C3 C2 C1 120.3(4) ?
C2 C3 C4 120.0(5) ?
C2 C3 H3 120.0 ?
C4 C3 H3 120.0 ?
C5 C4 C3 120.1(5) ?
C5 C4 H4 120.0 ?
C3 C4 H4 120.0 ?
C4 C5 C6 120.5(5) ?
C4 C5 C8 120.6(5) ?
C6 C5 C8 118.9(5) ?
C7 C6 C5 119.6(5) ?
C7 C6 H6 120.2 ?
C5 C6 H6 120.2 ?
C6 C7 C2 120.5(5) ?
C6 C7 H7 119.8 ?
C2 C7 H7 119.8 ?
O3 C8 C5 125.2(7) ?
O3 C8 H8 117.4 ?
C5 C8 H8 117.4 ?
O5 C9 O4 122.7(4) ?
O5 C9 C10 120.1(4) ?
O4 C9 C10 117.1(3) ?
C15 C10 C11 119.3(4) ?
C15 C10 C9 120.5(4) ?
C11 C10 C9 120.2(4) ?
C12 C11 C10 120.1(4) ?
C12 C11 H11 120.0 ?
C10 C11 H11 120.0 ?
C13 C12 C11 120.8(5) ?
C13 C12 H12 119.6 ?
C11 C12 H12 119.6 ?
C12 C13 C14 119.0(4) ?
C12 C13 C16 118.4(5) ?
C14 C13 C16 122.6(4) ?
C15 C14 C13 120.5(4) ?
C15 C14 H14 119.7 ?
C13 C14 H14 119.7 ?
C14 C15 C10 120.3(4) ?
C14 C15 H15 119.9 ?
C10 C15 H15 119.9 ?
O6 C16 C13 126.4(5) ?
O6 C16 H16 116.8 ?
C13 C16 H16 116.8 ?
N1 C17 C22 109.4(4) ?
N1 C17 C18 129.7(4) ?
C22 C17 C18 120.8(4) ?
C19 C18 C17 116.3(4) ?
C19 C18 H18 121.8 ?
C17 C18 H18 121.8 ?
C20 C19 C18 122.6(5) ?
C20 C19 H19 118.7 ?
C18 C19 H19 118.7 ?
C19 C20 C21 121.9(5) ?
C19 C20 H20 119.0 ?
C21 C20 H20 119.0 ?
C20 C21 C22 116.2(5) ?
C20 C21 H21 121.9 ?
C22 C21 H21 121.9 ?
N2 C22 C17 105.4(4) ?
N2 C22 C21 132.4(5) ?
C17 C22 C21 122.2(4) ?
N1 C23 N2 113.8(4) ?
N1 C23 H23 123.1 ?
N2 C23 H23 123.1 ?
C25 C24 C29 120.6(4) ?
C25 C24 N3 130.8(4) ?
C29 C24 N3 108.6(4) ?
C26 C25 C24 118.0(4) ?
C26 C25 H25 121.0 ?
C24 C25 H25 121.0 ?
C25 C26 C27 121.2(5) ?
C25 C26 H26 119.4 ?
C27 C26 H26 119.4 ?
C28 C27 C26 121.3(5) ?
C28 C27 H27 119.4 ?
C26 C27 H27 119.4 ?
C27 C28 C29 117.2(4) ?
C27 C28 H28 121.4 ?
C29 C28 H28 121.4 ?
N4 C29 C28 132.6(4) ?
N4 C29 C24 105.6(4) ?
C28 C29 C24 121.7(4) ?
N3 C30 N4 113.4(4) ?
N3 C30 H30 123.3 ?
N4 C30 H30 123.3 ?

loop_
_geom_bond_atom_site_label_1
_geom_bond_atom_site_label_2
_geom_bond_distance
_geom_bond_publ_flag
Cd1 O1 2.588(3) yes
Cd1 O2 2.331(3) yes
Cd1 O4 2.261(3) yes
Cd1 O1w 2.314(3) yes
Cd1 N1 2.325(4) yes
Cd1 N3 2.304(4) yes
O1 C1 1.256(6) ?
O2 C1 1.272(5) ?
O3 C8 1.157(8) ?
O4 C9 1.271(5) ?
O5 C9 1.249(5) ?
O6 C16 1.199(6) ?
O1w H1w1 0.86 ?
O1w H1w2 0.85 ?
O2w H2w1 0.86 ?
O2w H2w2 0.86 ?
O3w H3w1 0.86 ?
O3w H3w2 0.85 ?
O4w H4w1 0.86 ?
O4w H4w2 0.86 ?
O5w H5w1 0.85 ?
O5w H5w2 0.86 ?
N1 C23 1.306(6) ?
N1 C17 1.391(6) ?
N2 C23 1.347(7) ?
N2 C22 1.382(6) ?
N2 H2n 0.8500 ?
N3 C30 1.315(6) ?
N3 C24 1.402(5) ?
N4 C30 1.335(6) ?
N4 C29 1.388(6) ?
N4 H4n 0.8500 ?
C1 C2 1.507(6) ?
C2 C7 1.387(6) ?
C2 C3 1.389(6) ?
C3 C4 1.390(7) ?
C3 H3 0.9300 ?
C4 C5 1.368(8) ?
C4 H4 0.9300 ?
C5 C6 1.387(8) ?
C5 C8 1.506(7) ?
C6 C7 1.380(7) ?
C6 H6 0.9300 ?
C7 H7 0.9300 ?
C8 H8 0.9300 ?
C9 C10 1.500(6) ?
C10 C15 1.387(6) ?
C10 C11 1.394(6) ?
C11 C12 1.386(7) ?
C11 H11 0.9300 ?
C12 C13 1.375(7) ?
C12 H12 0.9300 ?
C13 C14 1.401(7) ?
C13 C16 1.461(7) ?
C14 C15 1.377(7) ?
C14 H14 0.9300 ?
C15 H15 0.9300 ?
C16 H16 0.9300 ?
C17 C22 1.392(7) ?
C17 C18 1.395(6) ?
C18 C19 1.395(7) ?
C18 H18 0.9300 ?
C19 C20 1.372(8) ?
C19 H19 0.9300 ?
C20 C21 1.381(8) ?
C20 H20 0.9300 ?
C21 C22 1.402(7) ?
C21 H21 0.9300 ?
C23 H23 0.9300 ?
C24 C25 1.381(6) ?
C24 C29 1.393(6) ?
C25 C26 1.374(7) ?
C25 H25 0.9300 ?
C26 C27 1.409(8) ?
C26 H26 0.9300 ?
C27 C28 1.368(8) ?
C27 H27 0.9300 ?
C28 C29 1.393(7) ?
C28 H28 0.9300 ?
C30 H30 0.9300 ?

loop_
_geom_hbond_atom_site_label_D
_geom_hbond_atom_site_label_H
_geom_hbond_atom_site_label_A
_geom_hbond_site_symmetry_A
_geom_hbond_distance_DH
_geom_hbond_distance_HA
_geom_hbond_distance_DA
_geom_hbond_angle_DHA
_geom_hbond_publ_flag
O1w H1w1 O4 2_666 0.86 1.93 2.774(4) 166 yes
O1w H1w2 O2w . 0.85 1.89 2.710(6) 162 yes
O2w H2w1 O6 1_554 0.86 2.20 2.800(6) 127 yes
O2w H2w2 O3w . 0.86 1.93 2.759(8) 164 yes
O3w H3w1 O4w . 0.86 1.87 2.720(10) 170 yes
O4w H4w1 O5w . 0.86 1.98 2.730(10) 144 yes
O5w H5w1 O2 2_675 0.85 2.20 2.813(7) 129 yes
O5w H5w2 O2w 2_675 0.86 2.35 2.820(10) 115 yes
N2 H2n O1 2_766 0.85 2.03 2.871(5) 169 yes
N4 H4n O5 2_676 0.85 2.02 2.855(5) 166 yes
O3W H3W2 Cg 1_555 0.85 2.73 3.504(7) 151 yes

loop_
_geom_torsion_atom_site_label_1
_geom_torsion_atom_site_label_2
_geom_torsion_atom_site_label_3
_geom_torsion_atom_site_label_4
_geom_torsion
O4 Cd1 O1 C1 176.6(2)
N3 Cd1 O1 C1 -82.9(3)
O1w Cd1 O1 C1 12.4(3)
N1 Cd1 O1 C1 96.7(3)
O2 Cd1 O1 C1 -1.9(2)
N3 Cd1 O2 C1 103.3(3)
O1w Cd1 O2 C1 -169.7(3)
N1 Cd1 O2 C1 -74.8(3)
O1 Cd1 O2 C1 1.9(2)
N3 Cd1 O4 C9 -61.8(3)
O1w Cd1 O4 C9 -148.8(3)
N1 Cd1 O4 C9 116.3(3)
O1 Cd1 O4 C9 40.4(3)
O4 Cd1 N1 C23 -42.4(4)
O1w Cd1 N1 C23 -130.8(4)
O2 Cd1 N1 C23 137.7(4)
O1 Cd1 N1 C23 85.3(4)
O4 Cd1 N1 C17 159.7(4)
O1w Cd1 N1 C17 71.4(4)
O2 Cd1 N1 C17 -20.1(4)
O1 Cd1 N1 C17 -72.5(4)
O4 Cd1 N3 C30 139.5(4)
O1w Cd1 N3 C30 -132.2(4)
O2 Cd1 N3 C30 -40.6(4)
O1 Cd1 N3 C30 11.7(4)
O4 Cd1 N3 C24 -24.7(4)
O1w Cd1 N3 C24 63.6(4)
O2 Cd1 N3 C24 155.1(4)
O1 Cd1 N3 C24 -152.5(3)
Cd1 O1 C1 O2 3.4(4)
Cd1 O1 C1 C2 -176.7(3)
Cd1 O2 C1 O1 -3.8(4)
Cd1 O2 C1 C2 176.3(3)
O1 C1 C2 C7 167.2(4)
O2 C1 C2 C7 -12.9(6)
O1 C1 C2 C3 -14.0(6)
O2 C1 C2 C3 165.9(4)
C7 C2 C3 C4 0.6(7)
C1 C2 C3 C4 -178.2(4)
C2 C3 C4 C5 -1.0(7)
C3 C4 C5 C6 0.2(8)
C3 C4 C5 C8 -179.9(5)
C4 C5 C6 C7 0.9(8)
C8 C5 C6 C7 -179.0(5)
C5 C6 C7 C2 -1.2(8)
C3 C2 C7 C6 0.5(7)
C1 C2 C7 C6 179.3(4)
C4 C5 C8 O3 1.9(9)
C6 C5 C8 O3 -178.1(6)
Cd1 O4 C9 O5 -8.1(5)
Cd1 O4 C9 C10 171.3(3)
O5 C9 C10 C15 -15.8(6)
O4 C9 C10 C15 164.8(4)
O5 C9 C10 C11 165.3(5)
O4 C9 C10 C11 -14.1(6)
C15 C10 C11 C12 0.3(8)
C9 C10 C11 C12 179.2(5)
C10 C11 C12 C13 -1.3(9)
C11 C12 C13 C14 1.2(8)
C11 C12 C13 C16 -179.6(5)
C12 C13 C14 C15 0.0(7)
C16 C13 C14 C15 -179.3(5)
C13 C14 C15 C10 -1.0(7)
C11 C10 C15 C14 0.9(7)
C9 C10 C15 C14 -178.1(4)
C12 C13 C16 O6 180.0(6)
C14 C13 C16 O6 -0.8(9)
C23 N1 C17 C22 -0.3(5)
Cd1 N1 C17 C22 160.6(3)
C23 N1 C17 C18 178.1(5)
Cd1 N1 C17 C18 -21.0(7)
N1 C17 C18 C19 -178.2(4)
C22 C17 C18 C19 0.1(6)
C17 C18 C19 C20 -0.3(7)
C18 C19 C20 C21 -0.1(8)
C19 C20 C21 C22 0.6(8)
C23 N2 C22 C17 -0.8(5)
C23 N2 C22 C21 -179.0(5)
N1 C17 C22 N2 0.7(5)
C18 C17 C22 N2 -177.9(4)
N1 C17 C22 C21 179.1(4)
C18 C17 C22 C21 0.5(7)
C20 C21 C22 N2 177.0(5)
C20 C21 C22 C17 -0.8(7)
C17 N1 C23 N2 -0.3(5)
Cd1 N1 C23 N2 -162.7(3)
C22 N2 C23 N1 0.7(6)
C30 N3 C24 C25 178.0(5)
Cd1 N3 C24 C25 -15.3(7)
C30 N3 C24 C29 -2.2(5)
Cd1 N3 C24 C29 164.6(3)
C29 C24 C25 C26 -0.2(7)
N3 C24 C25 C26 179.6(5)
C24 C25 C26 C27 0.6(9)
C25 C26 C27 C28 -1.5(10)
C26 C27 C28 C29 1.9(9)
C30 N4 C29 C28 -179.5(5)
C30 N4 C29 C24 -0.2(5)
C27 C28 C29 N4 177.7(5)
C27 C28 C29 C24 -1.6(8)
C25 C24 C29 N4 -178.7(4)
N3 C24 C29 N4 1.5(5)
C25 C24 C29 C28 0.7(7)
N3 C24 C29 C28 -179.1(4)
C24 N3 C30 N4 2.1(5)
Cd1 N3 C30 N4 -165.0(3)
C29 N4 C30 N3 -1.2(5)
